data_4130561
loop_
_publ_author_name
'Mon, Marta'
'Ferrando-Soria, Jes\'us'
'Grancha, Thais'
'Fortea-P\'erez, Francisco R'
'Gascon, Jorge'
'Leyva-P\'erez, Antonio'
'Armentano, Donatella'
'Pardo, Emilio'

_publ_section_title
;
 Selective Gold Recovery and Catalysis in a Highly Flexible
 Methionine-Decorated Metal-Organic Framework.
;
_journal_issue 25
_journal_name_full 'Journal of the American Chemical Society'
_journal_page_first 7864
_journal_page_last 7867
_journal_paper_doi 10.1021/jacs.6b04635
_journal_volume 138
_journal_year 2016
_chemical_formula_sum 'C36 H84 Ca Cu6 N6 O37 S6'
_chemical_formula_weight 1806.77
_space_group_crystal_system hexagonal
_space_group_IT_number 173
_space_group_name_Hall 'P 6c'
_space_group_name_H-M_alt 'P 63'
_atom_sites_solution_hydrogens geom
_audit_creation_method SHELXL-2013
_cell_angle_alpha 90
_cell_angle_beta 90
_cell_angle_gamma 120
_cell_formula_units_Z 2
_cell_length_a 17.7992(16)
_cell_length_b 17.7992(16)
_cell_length_c 12.7145(16)
_cell_measurement_reflns_used 1555
_cell_measurement_temperature 90(2)
_cell_measurement_theta_max 21.26
_cell_measurement_theta_min 2.23
_cell_volume 3488.4(6)
_computing_cell_refinement 'Bruker APEX'
_computing_data_collection 'Bruker APEX'
_computing_data_reduction 'Bruker SAINT'
_computing_molecular_graphics 'Bruker SHELXTL'
_computing_publication_material 'Bruker SHELXTL'
_computing_structure_refinement 'SHELXL-2013 (Sheldrick, 2013)'
_computing_structure_solution 'SHELXS-2013 (Sheldrick, 2013)'
_diffrn_ambient_temperature 90(2)
_diffrn_measured_fraction_theta_full 0.796
_diffrn_measured_fraction_theta_max 0.995
_diffrn_measurement_device_type 'CCD area detector'
_diffrn_measurement_method 'phi and omega scans'
_diffrn_radiation_type MoK\a
_diffrn_radiation_wavelength 0.71073
_diffrn_reflns_av_R_equivalents 0.1261
_diffrn_reflns_av_unetI/netI 0.0973
_diffrn_reflns_Laue_measured_fraction_full 0.796
_diffrn_reflns_Laue_measured_fraction_max 0.995
_diffrn_reflns_limit_h_max 19
_diffrn_reflns_limit_h_min -19
_diffrn_reflns_limit_k_max 17
_diffrn_reflns_limit_k_min -17
_diffrn_reflns_limit_l_max 11
_diffrn_reflns_limit_l_min -14
_diffrn_reflns_number 20155
_diffrn_reflns_point_group_measured_fraction_full 0.739
_diffrn_reflns_point_group_measured_fraction_max 0.927
_diffrn_reflns_theta_full 25.242
_diffrn_reflns_theta_max 23.286
_diffrn_reflns_theta_min 1.321
_diffrn_source 'fine-focus sealed tube'
_exptl_absorpt_coefficient_mu 2.141
_exptl_absorpt_correction_T_max 0.856
_exptl_absorpt_correction_T_min 0.810
_exptl_absorpt_correction_type multi-scan
_exptl_absorpt_process_details SADABS
_exptl_crystal_colour GREEN
_exptl_crystal_density_diffrn 1.720
_exptl_crystal_description HEXAGONAL-PRISM
_exptl_crystal_F_000 1856
_exptl_crystal_size_max 0.10
_exptl_crystal_size_mid 0.08
_exptl_crystal_size_min 0.08
_refine_diff_density_max 1.129
_refine_diff_density_min -1.521
_refine_diff_density_rms 0.318
_refine_ls_abs_structure_details
;
 Flack x determined using 642 quotients [(I+)-(I-)]/[(I+)+(I-)]
 (Parsons and Flack (2004), Acta Cryst. A60, s61).
;
_refine_ls_abs_structure_Flack 0.50(4)
_refine_ls_extinction_method none
_refine_ls_goodness_of_fit_ref 1.030
_refine_ls_hydrogen_treatment constr
_refine_ls_matrix_type full
_refine_ls_number_parameters 132
_refine_ls_number_reflns 3118
_refine_ls_number_restraints 10
_refine_ls_restrained_S_all 1.039
_refine_ls_R_factor_all 0.1492
_refine_ls_R_factor_gt 0.0890
_refine_ls_shift/su_max 0.004
_refine_ls_shift/su_mean 0.000
_refine_ls_structure_factor_coef Fsqd
_refine_ls_weighting_details 'w=1/[\s^2^(Fo^2^)+(0.1729P)^2^+25.0740P] where P=(Fo^2^+2Fc^2^)/3'
_refine_ls_weighting_scheme calc
_refine_ls_wR_factor_gt 0.2421
_refine_ls_wR_factor_ref 0.2911
_reflns_Friedel_coverage 0.769
_reflns_Friedel_fraction_full 0.675
_reflns_Friedel_fraction_max 0.851
_reflns_number_gt 1925
_reflns_number_total 3118
_reflns_threshold_expression 'I > 2\s(I)'
_cod_data_source_file ja6b04635_si_002.cif
_cod_data_source_block 1
_cod_original_cell_volume 3488.4(8)
_cod_database_code 4130561
_shelx_space_group_comment
;
The symmetry employed for this shelxl refinement is uniquely defined
by the following loop, which should always be used as a source of
symmetry information in preference to the above space-group names.
They are only intended as comments.
;
_shelxl_version_number 2013-4

loop_
_space_group_symop_operation_xyz
'x, y, z'
'-y, x-y, z'
'-x+y, -x, z'
'-x, -y, z+1/2'
'y, -x+y, z+1/2'
'x-y, x, z+1/2'

loop_
_atom_site_label
_atom_site_type_symbol
_atom_site_fract_x
_atom_site_fract_y
_atom_site_fract_z
_atom_site_U_iso_or_equiv
_atom_site_adp_type
_atom_site_occupancy
_atom_site_site_symmetry_order
_atom_site_calc_flag
_atom_site_refinement_flags_posn
_atom_site_refinement_flags_adp
_atom_site_refinement_flags_occupancy
Cu1 Cu 0.1368(3) 0.5538(2) -0.7338(2) 0.0192(13) Uani 1 1 d . . .
Cu2 Cu 0.1377(3) 0.5548(3) -0.99589(19) 0.0238(15) Uani 1 1 d . . .
Ca1 Ca 0.3333 0.6667 -0.8654(13) 0.0071(12) Uani 1 3 d S T P
O1H O 0.1767(7) 0.5340(6) -0.871(2) 0.014(3) Uiso 1 1 d . . .
N1 N 0.0888(15) 0.5951(16) -0.635(2) 0.030(7) Uiso 1 1 d . . .
N2 N 0.1016(13) 0.5984(13) -1.1106(18) 0.009(5) Uiso 1 1 d . . .
O1 O 0.2348(13) 0.6747(13) -0.7305(19) 0.018(5) Uiso 1 1 d . . .
O2 O 0.0232(11) 0.4481(11) -0.7170(18) 0.015(5) Uiso 1 1 d . . .
O3 O 0.2942(13) 0.8032(13) -0.6382(18) 0.031(6) Uiso 1 1 d . . .
O4 O 0.2401(14) 0.6755(15) -1.000(2) 0.023(6) Uiso 1 1 d . . .
O5 O 0.0199(15) 0.4390(15) -1.014(2) 0.040(7) Uiso 1 1 d . . .
O6 O 0.2019(15) 0.4848(14) -1.0733(18) 0.037(6) Uiso 1 1 d . . .
C1 C 0.2361(19) 0.724(2) -0.662(3) 0.022(9) Uiso 1 1 d . . .
C2 C 0.145(2) 0.695(2) -0.602(3) 0.048(11) Uiso 1 1 d D . .
H2A H 0.1532 0.7013 -0.5238 0.057 Uiso 1 1 calc R U .
C3 C -0.0190(18) 0.4537(18) -0.640(2) 0.013(8) Uiso 1 1 d . . .
C4 C 0.021(2) 0.539(2) -0.583(3) 0.025(10) Uiso 1 1 d . . .
C5 C 0.225(2) 0.725(2) -1.069(3) 0.026(9) Uiso 1 1 d . . .
C6 C 0.1515(17) 0.6837(18) -1.137(2) 0.026(8) Uiso 1 1 d D . .
H6A H 0.1794 0.6785 -1.2031 0.031 Uiso 1 1 calc R U .
C1S C 0.094(2) 0.738(3) -0.640(3) 0.080(12) Uiso 1 1 d D . .
H1SA H 0.0369 0.7101 -0.6040 0.096 Uiso 1 1 calc R U .
H1SB H 0.1255 0.7997 -0.6187 0.096 Uiso 1 1 calc R U .
C2S C 0.080(4) 0.733(4) -0.752(3) 0.18(3) Uiso 1 1 d D . .
H2SA H 0.1351 0.7805 -0.7801 0.220 Uiso 1 1 calc R U .
H2SB H 0.0374 0.7532 -0.7611 0.220 Uiso 1 1 calc R U .
C3S C 0.108(5) 0.753(4) -0.933(4) 0.25(4) Uiso 1 1 d D . .
H3SA H 0.1082 0.7392 -1.0076 0.371 Uiso 1 1 calc R U .
H3SB H 0.1683 0.7857 -0.9076 0.371 Uiso 1 1 calc R U .
H3SC H 0.0802 0.7878 -0.9238 0.371 Uiso 1 1 calc R U .
C4S C 0.0952 0.7231 -1.1832 0.316 Uiso 1 1 d D . .
H4SA H 0.0490 0.6746 -1.2241 0.380 Uiso 1 1 calc R U .
H4SB H 0.1337 0.7657 -1.2363 0.380 Uiso 1 1 calc R U .
C5S C 0.0459 0.7697 -1.1293 0.303 Uiso 1 1 d D . .
H5SA H -0.0128 0.7180 -1.1247 0.364 Uiso 1 1 calc R U .
H5SB H 0.0426 0.8006 -1.1923 0.364 Uiso 1 1 calc R U .
C6S C -0.026(7) 0.876(7) -1.112(8) 0.34(6) Uiso 1 1 d D . .
H6SA H -0.0377 0.9126 -1.0651 0.517 Uiso 1 1 calc R U .
H6SB H -0.0807 0.8281 -1.1382 0.517 Uiso 1 1 calc R U .
H6SC H 0.0100 0.9105 -1.1708 0.517 Uiso 1 1 calc R U .
S1 S 0.0457(13) 0.6461(13) -0.853(3) 0.194(7) Uiso 1 1 d D . .
S2 S 0.0330 0.8311 -1.0369 0.426 Uiso 1 1 d D . .
O1W O 0.321(2) 1.000(3) -0.851(5) 0.066(12) Uiso 0.5 1 d . . P
O1WA O 0.266(5) 0.935(5) -0.909(6) 0.14(3) Uiso 0.5 1 d . . P
O2W O -0.3636(19) 1.243(2) 0.191(3) 0.111(11) Uiso 1 1 d . . .
O3W O 0.0000 1.0000 -1.021(15) 0.38(9) Uiso 1 3 d S . P
O4W O -0.171(3) 0.711(3) -0.787(5) 0.20(2) Uiso 1 1 d . . .
O5W O -0.130(7) 0.520(7) -0.800(9) 0.22(5) Uiso 0.5 1 d . . P
O5WA O -0.170(5) 0.594(5) -0.823(6) 0.13(3) Uiso 0.5 1 d . . P
O6W O -0.086(4) 0.705(4) -0.629(6) 0.28(3) Uiso 1 1 d . . .

loop_
_atom_site_aniso_label
_atom_site_aniso_U_11
_atom_site_aniso_U_22
_atom_site_aniso_U_33
_atom_site_aniso_U_23
_atom_site_aniso_U_13
_atom_site_aniso_U_12
Cu1 0.013(2) 0.015(2) 0.026(4) 0.000(2) 0.008(2) 0.0045(18)
Cu2 0.017(3) 0.029(3) 0.024(4) -0.001(2) -0.002(2) 0.010(2)
Ca1 0.0055(16) 0.0055(16) 0.010(3) 0.000 0.000 0.0027(8)

loop_
_atom_type_symbol
_atom_type_description
_atom_type_scat_dispersion_real
_atom_type_scat_dispersion_imag
_atom_type_scat_source
C C 0.0033 0.0016 'International Tables Vol C Tables 4.2.6.8 and 6.1.1.4'
H H 0.0000 0.0000 'International Tables Vol C Tables 4.2.6.8 and 6.1.1.4'
N N 0.0061 0.0033 'International Tables Vol C Tables 4.2.6.8 and 6.1.1.4'
O O 0.0106 0.0060 'International Tables Vol C Tables 4.2.6.8 and 6.1.1.4'
S S 0.1246 0.1234 'International Tables Vol C Tables 4.2.6.8 and 6.1.1.4'
Ca Ca 0.2262 0.3064 'International Tables Vol C Tables 4.2.6.8 and 6.1.1.4'
Cu Cu 0.3201 1.2651 'International Tables Vol C Tables 4.2.6.8 and 6.1.1.4'

loop_
_geom_angle_atom_site_label_1
_geom_angle_atom_site_label_2
_geom_angle_atom_site_label_3
_geom_angle
_geom_angle_site_symmetry_1
_geom_angle_site_symmetry_3
N1 Cu1 O2 81.4(10) . .
N1 Cu1 O1 83.4(10) . .
O2 Cu1 O1 164.3(9) . .
N1 Cu1 O1H 160.0(9) . .
O2 Cu1 O1H 102.3(7) . .
O1 Cu1 O1H 90.7(8) . .
N1 Cu1 O3 104.7(10) . 2_665
O2 Cu1 O3 89.0(8) . 2_665
O1 Cu1 O3 98.6(8) . 2_665
O1H Cu1 O3 95.0(7) . 2_665
N1 Cu1 Ca1 128.7(8) . .
O2 Cu1 Ca1 149.6(7) . .
O1 Cu1 Ca1 45.3(7) . .
O1H Cu1 Ca1 48.0(4) . .
O3 Cu1 Ca1 87.5(6) 2_665 .
O1H Cu2 N2 167.9(8) . .
O1H Cu2 O4 90.3(8) . .
N2 Cu2 O4 81.7(9) . .
O1H Cu2 O5 101.0(8) . .
N2 Cu2 O5 86.5(10) . .
O4 Cu2 O5 168.1(10) . .
O1H Cu2 O6 85.4(8) . .
N2 Cu2 O6 104.7(9) . .
O4 Cu2 O6 98.0(9) . .
O5 Cu2 O6 86.7(9) . .
O1H Cu2 Ca1 47.9(4) . .
N2 Cu2 Ca1 125.5(6) . .
O4 Cu2 Ca1 44.0(7) . .
O5 Cu2 Ca1 147.9(8) . .
O6 Cu2 Ca1 83.5(6) . .
O4 Ca1 O4 76.4(9) 3_565 2_665
O4 Ca1 O4 76.4(9) 3_565 .
O4 Ca1 O4 76.4(9) 2_665 .
O4 Ca1 O1 87.6(4) 3_565 3_565
O4 Ca1 O1 138.1(9) 2_665 3_565
O4 Ca1 O1 137.3(9) . 3_565
O4 Ca1 O1 138.1(9) 3_565 .
O4 Ca1 O1 137.3(9) 2_665 .
O4 Ca1 O1 87.6(4) . .
O1 Ca1 O1 78.4(9) 3_565 .
O4 Ca1 O1 137.3(9) 3_565 2_665
O4 Ca1 O1 87.6(4) 2_665 2_665
O4 Ca1 O1 138.1(9) . 2_665
O1 Ca1 O1 78.4(9) 3_565 2_665
O1 Ca1 O1 78.4(9) . 2_665
O4 Ca1 O1H 65.4(7) 3_565 3_565
O4 Ca1 O1H 133.8(10) 2_665 3_565
O4 Ca1 O1H 70.3(7) . 3_565
O1 Ca1 O1H 67.0(7) 3_565 3_565
O1 Ca1 O1H 72.8(7) . 3_565
O1 Ca1 O1H 138.4(10) 2_665 3_565
O4 Ca1 O1H 70.3(7) 3_565 2_665
O4 Ca1 O1H 65.4(7) 2_665 2_665
O4 Ca1 O1H 133.8(10) . 2_665
O1 Ca1 O1H 72.8(7) 3_565 2_665
O1 Ca1 O1H 138.4(10) . 2_665
O1 Ca1 O1H 67.0(7) 2_665 2_665
O1H Ca1 O1H 119.91(7) 3_565 2_665
O4 Ca1 O1H 133.8(10) 3_565 .
O4 Ca1 O1H 70.3(7) 2_665 .
O4 Ca1 O1H 65.4(7) . .
O1 Ca1 O1H 138.4(10) 3_565 .
O1 Ca1 O1H 67.0(7) . .
O1 Ca1 O1H 72.8(7) 2_665 .
O1H Ca1 O1H 119.91(7) 3_565 .
O1H Ca1 O1H 119.91(8) 2_665 .
O4 Ca1 Cu2 64.1(6) 3_565 2_665
O4 Ca1 Cu2 34.8(5) 2_665 2_665
O4 Ca1 Cu2 104.4(7) . 2_665
O1 Ca1 Cu2 103.5(5) 3_565 2_665
O1 Ca1 Cu2 157.6(6) . 2_665
O1 Ca1 Cu2 80.2(5) 2_665 2_665
O1H Ca1 Cu2 128.9(5) 3_565 2_665
O1H Ca1 Cu2 31.6(5) 2_665 2_665
O1H Ca1 Cu2 100.5(4) . 2_665
O4 Ca1 Cu2 104.4(7) 3_565 .
O4 Ca1 Cu2 64.1(6) 2_665 .
O4 Ca1 Cu2 34.8(5) . .
O1 Ca1 Cu2 157.6(6) 3_565 .
O1 Ca1 Cu2 80.2(5) . .
O1 Ca1 Cu2 103.5(5) 2_665 .
O1H Ca1 Cu2 100.5(4) 3_565 .
O1H Ca1 Cu2 128.9(5) 2_665 .
O1H Ca1 Cu2 31.6(5) . .
Cu2 Ca1 Cu2 98.8(3) 2_665 .
O4 Ca1 Cu2 34.8(5) 3_565 3_565
O4 Ca1 Cu2 104.4(7) 2_665 3_565
O4 Ca1 Cu2 64.1(6) . 3_565
O1 Ca1 Cu2 80.2(5) 3_565 3_565
O1 Ca1 Cu2 103.5(5) . 3_565
O1 Ca1 Cu2 157.6(6) 2_665 3_565
O1H Ca1 Cu2 31.6(5) 3_565 3_565
O1H Ca1 Cu2 100.5(4) 2_665 3_565
O1H Ca1 Cu2 128.9(5) . 3_565
Cu2 Ca1 Cu2 98.8(3) 2_665 3_565
Cu2 Ca1 Cu2 98.8(3) . 3_565
Cu2 O1H Cu1 121.3(5) . .
Cu2 O1H Ca1 100.6(8) . .
Cu1 O1H Ca1 97.4(8) . .
C4 N1 C2 123(3) . .
C4 N1 Cu1 119(2) . .
C2 N1 Cu1 118(2) . .
C3 N2 C6 125(2) 4_564 .
C3 N2 Cu2 114.0(19) 4_564 .
C6 N2 Cu2 118.5(17) . .
C1 O1 Cu1 119(2) . .
C1 O1 Ca1 139.7(19) . .
Cu1 O1 Ca1 100.6(9) . .
C3 O2 Cu1 112.0(18) . .
C1 O3 Cu1 116.4(19) . 3_565
C5 O4 Cu2 110.3(19) . .
C5 O4 Ca1 148(2) . .
Cu2 O4 Ca1 101.3(9) . .
C4 O5 Cu2 103(2) 4_564 .
C5 O6 Cu2 130(2) 2_665 .
O1 C1 O3 131(3) . .
O1 C1 C2 117(3) . .
O3 C1 C2 111(3) . .
C1S C2 N1 106(3) . .
C1S C2 C1 116(3) . .
N1 C2 C1 101(2) . .
O2 C3 N2 130(3) . 4_565
O2 C3 C4 117.0(19) . .
N2 C3 C4 111.4(19) 4_565 .
N1 C4 O5 124(3) . 4_565
N1 C4 C3 108(2) . .
O5 C4 C3 124(2) 4_565 .
O6 C5 O4 114(3) 3_565 .
O6 C5 C6 127(3) 3_565 .
O4 C5 C6 118(3) . .
N2 C6 C5 110(2) . .
N2 C6 C4S 112(2) . .
C5 C6 C4S 128(2) . .
C2S C1S C2 114(4) . .
C1S C2S S1 135(5) . .
C6 C4S C5S 133.4(11) . .
C4S C5S S2 154.1 . .
C2S S1 C3S 76.0(17) . .
C5S S2 C6S 102(4) . .

loop_
_geom_bond_atom_site_label_1
_geom_bond_atom_site_label_2
_geom_bond_distance
_geom_bond_site_symmetry_2
Cu1 N1 1.87(3) .
Cu1 O2 1.968(17) .
Cu1 O1 1.98(2) .
Cu1 O1H 1.99(2) .
Cu1 O3 2.25(2) 2_665
Cu1 Ca1 3.470(9) .
Cu2 O1H 1.84(2) .
Cu2 N2 1.91(2) .
Cu2 O4 2.01(2) .
Cu2 O5 2.09(2) .
Cu2 O6 2.29(2) .
Cu2 Ca1 3.451(9) .
Ca1 O4 2.44(3) 3_565
Ca1 O4 2.44(3) 2_665
Ca1 O4 2.44(3) .
Ca1 O1 2.51(3) 3_565
Ca1 O1 2.51(2) .
Ca1 O1 2.51(3) 2_665
Ca1 O1H 2.603(10) 3_565
Ca1 O1H 2.603(10) 2_665
Ca1 O1H 2.603(10) .
Ca1 Cu2 3.450(9) 2_665
Ca1 Cu2 3.451(9) 3_565
N1 C4 1.30(4) .
N1 C2 1.60(4) .
N2 C3 1.34(3) 4_564
N2 C6 1.36(3) .
O1 C1 1.22(4) .
O2 C3 1.27(3) .
O3 C1 1.30(3) .
O3 Cu1 2.25(2) 3_565
O4 C5 1.37(4) .
O5 C4 1.31(4) 4_564
O6 C5 1.18(4) 2_665
C1 C2 1.63(4) .
C2 C1S 1.52(3) .
C3 N2 1.34(3) 4_565
C3 C4 1.51(2) .
C4 O5 1.31(4) 4_565
C5 O6 1.18(4) 3_565
C5 C6 1.43(4) .
C6 C4S 1.59(2) .
C1S C2S 1.45(3) .
C2S S1 1.86(4) .
C3S S1 1.94(4) .
C4S C5S 1.6299 .
C5S S2 1.6965 .
C6S S2 1.86(4) .
O1W O1WA 1.30(8) .
O5W O5WA 1.80(12) .
